data_4340322
loop_
_publ_author_name
'He, Yuan-Chun'
'Yang, Jin'
'Liu, Ying-Ying'
'Ma, Jian-Fang'

_publ_section_title
;
 Series of solvent-induced single-crystal to single-crystal
 transformations with different sizes of solvent molecules.
;
_journal_issue 14
_journal_name_full 'Inorganic chemistry'
_journal_page_first 7527
_journal_page_last 7533
_journal_paper_doi 10.1021/ic5008457
_journal_volume 53
_journal_year 2014
_chemical_formula_moiety 'C34 H38 Cu3 N28 O4'
_chemical_formula_sum 'C34 H38 Cu3 N28 O4'
_chemical_formula_weight 1093.54
_chemical_name_systematic
;
 ?
;
_space_group_IT_number 14
_symmetry_cell_setting monoclinic
_symmetry_space_group_name_Hall '-P 2yn'
_symmetry_space_group_name_H-M 'P 1 21/n 1'
_atom_sites_solution_hydrogens geom
_atom_sites_solution_primary direct
_atom_sites_solution_secondary difmap
_audit_creation_method SHELXL-97
_cell_angle_alpha 90.00
_cell_angle_beta 93.375(4)
_cell_angle_gamma 90.00
_cell_formula_units_Z 2
_cell_length_a 13.2990(7)
_cell_length_b 14.7100(5)
_cell_length_c 15.6890(5)
_cell_measurement_reflns_used 4263
_cell_measurement_temperature 323(2)
_cell_measurement_theta_max 29.2036
_cell_measurement_theta_min 2.9353
_cell_volume 3063.9(2)
_computing_cell_refinement CrysAlis
_computing_data_collection 'CrysAlis (Oxford Diffraction, 2006)'
_computing_data_reduction CrysAlis
_computing_structure_refinement 'SHELXL-97 (Sheldrick, 2008)'
_computing_structure_solution 'SHELXL-97 (Sheldrick, 2008)'
_diffrn_ambient_temperature 323(2)
_diffrn_detector_area_resol_mean 10.0
_diffrn_measured_fraction_theta_full 0.980
_diffrn_measured_fraction_theta_max 0.980
_diffrn_measurement_device_type 'Oxford Diffraction Gemini R Ultra'
_diffrn_measurement_method '\w scan'
_diffrn_radiation_monochromator graphite
_diffrn_radiation_source 'fine-focus sealed tube'
_diffrn_radiation_type MoK\a
_diffrn_radiation_wavelength 0.71069
_diffrn_reflns_av_R_equivalents 0.0387
_diffrn_reflns_av_sigmaI/netI 0.0452
_diffrn_reflns_limit_h_max 13
_diffrn_reflns_limit_h_min -15
_diffrn_reflns_limit_k_max 17
_diffrn_reflns_limit_k_min -17
_diffrn_reflns_limit_l_max 17
_diffrn_reflns_limit_l_min -18
_diffrn_reflns_number 16570
_diffrn_reflns_theta_full 25.00
_diffrn_reflns_theta_max 25.02
_diffrn_reflns_theta_min 3.39
_exptl_absorpt_coefficient_mu 1.086
_exptl_absorpt_correction_T_max 0.7883
_exptl_absorpt_correction_T_min 0.7655
_exptl_absorpt_correction_type multi-scan
_exptl_absorpt_process_details
;
CrysAlis (Oxford Diffraction, 2006) 
;
_exptl_crystal_colour green
_exptl_crystal_density_diffrn 1.185
_exptl_crystal_density_method 'not measured'
_exptl_crystal_description block
_exptl_crystal_F_000 1114
_exptl_crystal_size_max 0.26
_exptl_crystal_size_mid 0.25
_exptl_crystal_size_min 0.23
_refine_diff_density_max 1.090
_refine_diff_density_min -0.879
_refine_diff_density_rms 0.091
_refine_ls_extinction_method none
_refine_ls_goodness_of_fit_ref 1.058
_refine_ls_hydrogen_treatment mixed
_refine_ls_matrix_type full
_refine_ls_number_parameters 350
_refine_ls_number_reflns 5307
_refine_ls_number_restraints 24
_refine_ls_restrained_S_all 1.076
_refine_ls_R_factor_all 0.0777
_refine_ls_R_factor_gt 0.0587
_refine_ls_shift/su_max 0.001
_refine_ls_shift/su_mean 0.000
_refine_ls_structure_factor_coef Fsqd
_refine_ls_weighting_details 'calc w=1/[\s^2^(Fo^2^)+(0.0987P)^2^+2.5615P] where P=(Fo^2^+2Fc^2^)/3'
_refine_ls_weighting_scheme calc
_refine_ls_wR_factor_gt 0.1519
_refine_ls_wR_factor_ref 0.1696
_reflns_number_gt 4125
_reflns_number_total 5307
_reflns_threshold_expression >2\s(I)
_cod_data_source_file ic5008457_si_002.cif
_cod_data_source_block Compound-(1d)
_cod_depositor_comments 'Adding full bibliography for 4340318--4340326.cif.'
_cod_original_sg_symbol_H-M 'P 21/n'
_cod_database_code 4340322

loop_
_symmetry_equiv_pos_as_xyz
'x, y, z'
'-x+1/2, y+1/2, -z+1/2'
'-x, -y, -z'
'x-1/2, -y-1/2, z-1/2'

loop_
_atom_site_label
_atom_site_type_symbol
_atom_site_fract_x
_atom_site_fract_y
_atom_site_fract_z
_atom_site_U_iso_or_equiv
_atom_site_adp_type
_atom_site_occupancy
_atom_site_symmetry_multiplicity
_atom_site_calc_flag
_atom_site_refinement_flags
_atom_site_disorder_assembly
_atom_site_disorder_group
Cu1 Cu 0.5000 0.0000 1.0000 0.0275(2) Uani 1 2 d S . .
Cu2 Cu 0.53354(4) -0.19321(3) 0.88596(3) 0.0343(2) Uani 1 1 d . . .
C1 C 0.9033(5) -0.3157(4) 1.2290(4) 0.0677(12) Uani 1 1 d U . .
H1 H 0.9280 -0.3747 1.2271 0.081 Uiso 1 1 calc R . .
C2 C 0.8338(6) -0.2887(4) 1.1665(4) 0.097(3) Uani 1 1 d . . .
H2 H 0.8131 -0.3291 1.1234 0.116 Uiso 1 1 calc R . .
C3 C 0.7950(4) -0.2036(3) 1.1667(3) 0.0445(11) Uani 1 1 d . . .
C4 C 0.8302(6) -0.1484(4) 1.2312(5) 0.105(3) Uani 1 1 d . . .
H4 H 0.8062 -0.0892 1.2348 0.126 Uiso 1 1 calc R . .
C5 C 0.9010(5) -0.1801(4) 1.2909(4) 0.0702(12) Uani 1 1 d U . .
H5 H 0.9250 -0.1403 1.3334 0.084 Uiso 1 1 calc R . .
C6 C 0.7181(4) -0.1720(3) 1.1026(3) 0.0414(10) Uani 1 1 d . . .
C7 C 0.1784(5) -0.2553(4) 1.2612(3) 0.0647(15) Uani 1 1 d . . .
H7 H 0.1579 -0.3104 1.2368 0.078 Uiso 1 1 calc R . .
C8 C 0.2430(5) -0.2024(3) 1.2194(4) 0.0666(17) Uani 1 1 d . . .
H8 H 0.2656 -0.2219 1.1675 0.080 Uiso 1 1 calc R . .
C9 C 0.2754(4) -0.1202(3) 1.2529(3) 0.0419(10) Uani 1 1 d . . .
C10 C 0.2402(5) -0.0969(4) 1.3310(3) 0.0640(16) Uani 1 1 d . . .
H10 H 0.2615 -0.0432 1.3576 0.077 Uiso 1 1 calc R . .
C11 C 0.1739(5) -0.1529(4) 1.3695(3) 0.0621(15) Uani 1 1 d . . .
H11 H 0.1497 -0.1349 1.4213 0.075 Uiso 1 1 calc R . .
C12 C 0.3420(3) -0.0614(3) 1.2071(3) 0.0381(9) Uani 1 1 d . . .
C13 C 0.4689(19) -0.3160(12) 1.0704(10) 0.233(10) Uani 1 1 d . . .
H13 H 0.4289 -0.2649 1.0768 0.280 Uiso 1 1 calc R . .
C14 C 0.545(2) -0.4497(13) 1.154(2) 0.350(17) Uani 1 1 d . . .
H14A H 0.5491 -0.4771 1.0984 0.525 Uiso 1 1 calc R . .
H14B H 0.4914 -0.4781 1.1827 0.525 Uiso 1 1 calc R . .
H14C H 0.6073 -0.4576 1.1863 0.525 Uiso 1 1 calc R . .
C15 C 0.511(2) -0.3009(14) 1.2125(15) 0.278(12) Uani 1 1 d . . .
H15A H 0.4903 -0.2418 1.1921 0.417 Uiso 1 1 calc R . .
H15B H 0.5727 -0.2960 1.2467 0.417 Uiso 1 1 calc R . .
H15C H 0.4594 -0.3257 1.2463 0.417 Uiso 1 1 calc R . .
N1 N 0.9369(4) -0.2626(3) 1.2916(3) 0.0605(10) Uani 1 1 d U . .
N2 N 0.6892(3) -0.2200(3) 1.0328(2) 0.0443(9) Uani 1 1 d . . .
N3 N 0.6190(3) -0.1690(2) 0.9946(2) 0.0346(8) Uani 1 1 d . . .
N4 N 0.6066(3) -0.0937(2) 1.0388(2) 0.0349(8) Uani 1 1 d . . .
N5 N 0.6685(3) -0.0943(2) 1.1071(2) 0.0412(9) Uani 1 1 d . . .
N6 N 0.1429(3) -0.2317(2) 1.3361(2) 0.0406(8) Uani 1 1 d . . .
N7 N 0.3837(3) -0.0867(2) 1.1358(2) 0.0421(9) Uani 1 1 d . . .
N8 N 0.4326(3) -0.0133(2) 1.1120(2) 0.0347(8) Uani 1 1 d . . .
N9 N 0.4213(3) 0.0534(2) 1.1666(2) 0.0366(8) Uani 1 1 d . . .
N10 N 0.3638(3) 0.0250(2) 1.2276(2) 0.0428(9) Uani 1 1 d . . .
N11 N 0.4240(3) -0.1271(2) 0.9401(2) 0.0388(8) Uani 1 1 d . A .
N12 N 0.3422(5) -0.1439(5) 0.9371(5) 0.117(3) Uani 1 1 d . . .
N13 N 0.2634(12) -0.1799(13) 0.9617(15) 0.120(8) Uani 0.55(3) 1 d PU A 1
N13' N 0.2527(14) -0.1391(16) 0.9050(19) 0.123(9) Uani 0.45(3) 1 d PU A 2
N14 N 0.524(2) -0.3573(15) 1.1438(10) 0.285(12) Uani 1 1 d . . .
O1 O 0.4774(8) -0.3535(7) 0.9945(6) 0.185(4) Uani 1 1 d . . .
OC1 C 0.6738(17) -0.0483(16) 1.3849(12) 0.152(7) Uani 0.33 1 d P . .
OC2 C 0.563(4) -0.092(4) 1.361(3) 0.32(3) Uani 0.33 1 d P . .
OC3 C 0.627(5) -0.127(3) 1.520(2) 0.25(2) Uani 0.33 1 d P . .
OC4 C 0.547(3) -0.138(4) 1.492(3) 0.29(3) Uani 0.33 1 d P . .
OC5 C 0.672(2) -0.049(3) 1.4797(16) 0.194(11) Uani 0.33 1 d P . .
OC6 C 0.520(5) -0.144(3) 1.424(5) 0.45(7) Uani 0.33 1 d P . .
OC1' O 0.6738(17) -0.0483(16) 1.3849(12) 0.152(7) Uani 0.17 1 d P . .
OC2' O 0.563(4) -0.092(4) 1.361(3) 0.32(3) Uani 0.17 1 d P . .
OC3' O 0.627(5) -0.127(3) 1.520(2) 0.25(2) Uani 0.17 1 d P . .
OC4' O 0.547(3) -0.138(4) 1.492(3) 0.29(3) Uani 0.17 1 d P . .
OC5' O 0.672(2) -0.049(3) 1.4797(16) 0.194(11) Uani 0.17 1 d P . .
OC6' O 0.520(5) -0.144(3) 1.424(5) 0.45(7) Uani 0.17 1 d P . .

loop_
_atom_site_aniso_label
_atom_site_aniso_U_11
_atom_site_aniso_U_22
_atom_site_aniso_U_33
_atom_site_aniso_U_23
_atom_site_aniso_U_13
_atom_site_aniso_U_12
Cu1 0.0272(4) 0.0279(4) 0.0276(3) 0.0019(2) 0.0023(3) 0.0034(3)
Cu2 0.0329(3) 0.0374(3) 0.0319(3) -0.00847(19) -0.0044(2) 0.0046(2)
C1 0.082(3) 0.051(2) 0.066(2) -0.0103(18) -0.037(2) 0.021(2)
C2 0.128(6) 0.072(4) 0.082(4) -0.038(3) -0.067(4) 0.050(4)
C3 0.049(3) 0.043(2) 0.039(2) -0.0009(18) -0.009(2) 0.003(2)
C4 0.144(7) 0.050(3) 0.108(5) -0.028(3) -0.087(5) 0.041(4)
C5 0.086(3) 0.0531(19) 0.067(2) -0.0107(18) -0.040(2) 0.016(2)
C6 0.048(3) 0.040(2) 0.035(2) -0.0011(18) -0.0079(19) 0.006(2)
C7 0.082(4) 0.050(3) 0.065(3) -0.012(2) 0.028(3) -0.026(3)
C8 0.097(5) 0.046(3) 0.061(3) -0.011(2) 0.040(3) -0.023(3)
C9 0.053(3) 0.034(2) 0.040(2) 0.0048(18) 0.006(2) -0.003(2)
C10 0.096(4) 0.051(3) 0.048(3) -0.012(2) 0.025(3) -0.031(3)
C11 0.086(4) 0.060(3) 0.043(3) -0.006(2) 0.022(3) -0.024(3)
C12 0.042(3) 0.036(2) 0.036(2) 0.0043(17) 0.0064(18) -0.004(2)
C13 0.40(3) 0.193(16) 0.106(9) -0.014(10) 0.016(13) 0.038(16)
C14 0.37(3) 0.127(14) 0.55(5) 0.00(2) -0.03(3) 0.098(19)
C15 0.41(4) 0.194(18) 0.23(2) -0.011(16) -0.04(2) -0.02(2)
N1 0.075(2) 0.0455(16) 0.0563(18) -0.0053(14) -0.0342(17) 0.0140(16)
N2 0.049(2) 0.045(2) 0.0374(18) -0.0072(16) -0.0121(17) 0.0163(18)
N3 0.033(2) 0.0365(18) 0.0336(17) -0.0020(14) -0.0058(14) 0.0092(15)
N4 0.041(2) 0.0340(17) 0.0294(16) -0.0042(13) -0.0032(14) 0.0070(15)
N5 0.049(2) 0.0398(19) 0.0335(17) -0.0025(14) -0.0112(16) 0.0095(17)
N6 0.046(2) 0.0406(19) 0.0355(18) 0.0066(15) 0.0020(16) -0.0104(17)
N7 0.052(2) 0.0336(18) 0.0418(19) 0.0013(15) 0.0111(17) -0.0049(17)
N8 0.040(2) 0.0282(17) 0.0369(18) 0.0032(14) 0.0072(15) 0.0022(15)
N9 0.046(2) 0.0324(17) 0.0327(17) 0.0010(14) 0.0094(15) -0.0039(16)
N10 0.060(3) 0.0372(18) 0.0320(17) -0.0011(15) 0.0139(17) -0.0108(18)
N11 0.026(2) 0.047(2) 0.0442(19) -0.0019(16) 0.0064(15) 0.0029(17)
N12 0.059(4) 0.127(6) 0.168(7) -0.081(5) 0.027(4) -0.020(4)
N13 0.079(9) 0.143(11) 0.138(11) -0.015(8) 0.020(7) -0.019(7)
N13' 0.083(10) 0.136(12) 0.149(13) -0.011(9) -0.010(8) -0.016(7)
N14 0.50(4) 0.227(17) 0.136(10) 0.008(12) 0.051(16) -0.10(2)
O1 0.220(10) 0.187(9) 0.146(7) -0.010(6) 0.001(7) 0.005(7)
OC1 0.148(17) 0.188(19) 0.122(13) -0.056(13) 0.011(13) 0.021(15)
OC2 0.29(5) 0.41(7) 0.25(4) -0.08(4) -0.18(3) 0.21(5)
OC3 0.40(7) 0.20(3) 0.16(3) 0.02(2) 0.03(4) 0.01(4)
OC4 0.18(3) 0.48(8) 0.22(4) -0.05(4) 0.03(3) -0.19(4)
OC5 0.20(2) 0.25(3) 0.122(16) -0.070(19) -0.041(16) -0.01(2)
OC6 0.47(9) 0.14(2) 0.69(14) 0.07(5) -0.41(10) -0.12(4)
OC1' 0.148(17) 0.188(19) 0.122(13) -0.056(13) 0.011(13) 0.021(15)
OC2' 0.29(5) 0.41(7) 0.25(4) -0.08(4) -0.18(3) 0.21(5)
OC3' 0.40(7) 0.20(3) 0.16(3) 0.02(2) 0.03(4) 0.01(4)
OC4' 0.18(3) 0.48(8) 0.22(4) -0.05(4) 0.03(3) -0.19(4)
OC5' 0.20(2) 0.25(3) 0.122(16) -0.070(19) -0.041(16) -0.01(2)
OC6' 0.47(9) 0.14(2) 0.69(14) 0.07(5) -0.41(10) -0.12(4)

loop_
_atom_type_symbol
_atom_type_description
_atom_type_scat_dispersion_real
_atom_type_scat_dispersion_imag
_atom_type_scat_source
C C 0.0033 0.0016 'International Tables Vol C Tables 4.2.6.8 and 6.1.1.4'
H H 0.0000 0.0000 'International Tables Vol C Tables 4.2.6.8 and 6.1.1.4'
N N 0.0061 0.0033 'International Tables Vol C Tables 4.2.6.8 and 6.1.1.4'
O O 0.0106 0.0060 'International Tables Vol C Tables 4.2.6.8 and 6.1.1.4'
Cu Cu 0.3201 1.2651 'International Tables Vol C Tables 4.2.6.8 and 6.1.1.4'

loop_
_geom_angle_atom_site_label_1
_geom_angle_atom_site_label_2
_geom_angle_atom_site_label_3
_geom_angle
_geom_angle_site_symmetry_1
_geom_angle_site_symmetry_3
N8 Cu1 N8 180.000(1) . 3_657
N8 Cu1 N4 89.35(13) . 3_657
N8 Cu1 N4 90.65(13) 3_657 3_657
N8 Cu1 N4 90.65(13) . .
N8 Cu1 N4 89.35(13) 3_657 .
N4 Cu1 N4 180.00(17) 3_657 .
N8 Cu1 N11 93.98(13) . .
N8 Cu1 N11 86.02(13) 3_657 .
N4 Cu1 N11 98.39(13) 3_657 .
N4 Cu1 N11 81.61(13) . .
N8 Cu1 N11 86.02(13) . 3_657
N8 Cu1 N11 93.98(13) 3_657 3_657
N4 Cu1 N11 81.61(13) 3_657 3_657
N4 Cu1 N11 98.39(13) . 3_657
N11 Cu1 N11 180.00(11) . 3_657
N11 Cu2 N1 91.13(18) . 4
N11 Cu2 N6 175.92(15) . 4_655
N1 Cu2 N6 88.96(18) 4 4_655
N11 Cu2 N3 86.76(14) . .
N1 Cu2 N3 168.53(16) 4 .
N6 Cu2 N3 92.34(14) 4_655 .
N11 Cu2 N9 85.93(14) . 3_657
N1 Cu2 N9 101.13(14) 4 3_657
N6 Cu2 N9 98.05(14) 4_655 3_657
N3 Cu2 N9 89.98(13) . 3_657
N1 C1 C2 123.4(5) . .
N1 C1 H1 118.3 . .
C2 C1 H1 118.3 . .
C3 C2 C1 120.6(5) . .
C3 C2 H2 119.7 . .
C1 C2 H2 119.7 . .
C2 C3 C4 116.1(4) . .
C2 C3 C6 122.9(4) . .
C4 C3 C6 121.0(4) . .
C3 C4 C5 119.9(5) . .
C3 C4 H4 120.1 . .
C5 C4 H4 120.1 . .
N1 C5 C4 124.0(5) . .
N1 C5 H5 118.0 . .
C4 C5 H5 118.0 . .
N5 C6 N2 112.2(4) . .
N5 C6 C3 124.6(4) . .
N2 C6 C3 123.2(4) . .
N6 C7 C8 122.8(5) . .
N6 C7 H7 118.6 . .
C8 C7 H7 118.6 . .
C7 C8 C9 120.8(5) . .
C7 C8 H8 119.6 . .
C9 C8 H8 119.6 . .
C8 C9 C10 116.2(4) . .
C8 C9 C12 121.2(4) . .
C10 C9 C12 122.6(4) . .
C11 C10 C9 120.2(5) . .
C11 C10 H10 119.9 . .
C9 C10 H10 119.9 . .
N6 C11 C10 122.8(5) . .
N6 C11 H11 118.6 . .
C10 C11 H11 118.6 . .
N7 C12 N10 111.9(4) . .
N7 C12 C9 123.0(4) . .
N10 C12 C9 125.0(4) . .
O1 C13 N14 118.0(18) . .
O1 C13 H13 121.0 . .
N14 C13 H13 121.0 . .
N14 C14 H14A 109.5 . .
N14 C14 H14B 109.5 . .
H14A C14 H14B 109.5 . .
N14 C14 H14C 109.5 . .
H14A C14 H14C 109.5 . .
H14B C14 H14C 109.5 . .
N14 C15 H15A 109.5 . .
N14 C15 H15B 109.5 . .
H15A C15 H15B 109.5 . .
N14 C15 H15C 109.5 . .
H15A C15 H15C 109.5 . .
H15B C15 H15C 109.5 . .
C5 N1 C1 116.0(4) . .
C5 N1 Cu2 121.7(3) . 4_656
C1 N1 Cu2 122.3(3) . 4_656
N3 N2 C6 103.5(3) . .
N2 N3 N4 110.2(3) . .
N2 N3 Cu2 129.2(3) . .
N4 N3 Cu2 120.5(2) . .
N5 N4 N3 109.4(3) . .
N5 N4 Cu1 129.6(3) . .
N3 N4 Cu1 121.0(2) . .
N4 N5 C6 104.6(3) . .
C11 N6 C7 117.2(4) . .
C11 N6 Cu2 122.5(3) . 4_556
C7 N6 Cu2 119.8(3) . 4_556
N8 N7 C12 104.1(3) . .
N9 N8 N7 110.4(3) . .
N9 N8 Cu1 124.3(2) . .
N7 N8 Cu1 124.9(3) . .
N8 N9 N10 109.0(3) . .
N8 N9 Cu2 112.9(2) . 3_657
N10 N9 Cu2 135.4(3) . 3_657
N9 N10 C12 104.5(3) . .
N12 N11 Cu2 127.8(4) . .
N12 N11 Cu1 127.0(4) . .
Cu2 N11 Cu1 104.91(16) . .
N11 N12 N13 155.8(15) . .
N11 N12 N13' 153.7(17) . .
N13 N12 N13' 50.5(10) . .
C15 N14 C14 122(2) . .
C15 N14 C13 106(2) . .
C14 N14 C13 125(2) . .
OC5 OC1 OC2 99(2) . .
OC6 OC2 OC1 117(3) . .
OC4 OC3 OC5 110(5) . .
OC4 OC3 OC6 25(4) . .
OC5 OC3 OC6 94(3) . .
OC6 OC4 OC3 129(6) . .
OC3 OC5 OC1 118(2) . .
OC4 OC6 OC2 121(5) . .
OC4 OC6 OC3 26(3) . .
OC2 OC6 OC3 99(3) . .

loop_
_geom_bond_atom_site_label_1
_geom_bond_atom_site_label_2
_geom_bond_distance
_geom_bond_site_symmetry_2
Cu1 N8 2.029(3) .
Cu1 N8 2.029(3) 3_657
Cu1 N4 2.044(3) 3_657
Cu1 N4 2.044(3) .
Cu1 N11 2.300(4) .
Cu1 N11 2.300(4) 3_657
Cu2 N11 1.984(4) .
Cu2 N1 2.010(4) 4
Cu2 N6 2.020(4) 4_655
Cu2 N3 2.023(3) .
Cu2 N9 2.308(3) 3_657
C1 N1 1.312(6) .
C1 C2 1.366(7) .
C1 H1 0.9300 .
C2 C3 1.354(7) .
C2 H2 0.9300 .
C3 C4 1.359(7) .
C3 C6 1.467(6) .
C4 C5 1.371(7) .
C4 H4 0.9300 .
C5 N1 1.305(7) .
C5 H5 0.9300 .
C6 N5 1.324(5) .
C6 N2 1.341(5) .
C7 N6 1.337(6) .
C7 C8 1.357(7) .
C7 H7 0.9300 .
C8 C9 1.378(7) .
C8 H8 0.9300 .
C9 C10 1.380(7) .
C9 C12 1.457(6) .
C10 C11 1.373(7) .
C10 H10 0.9300 .
C11 N6 1.328(6) .
C11 H11 0.9300 .
C12 N7 1.331(6) .
C12 N10 1.339(5) .
C13 O1 1.322(15) .
C13 N14 1.46(3) .
C13 H13 0.9300 .
C14 N14 1.39(2) .
C14 H14A 0.9600 .
C14 H14B 0.9600 .
C14 H14C 0.9600 .
C15 N14 1.38(2) .
C15 H15A 0.9600 .
C15 H15B 0.9600 .
C15 H15C 0.9600 .
N1 Cu2 2.010(4) 4_656
N2 N3 1.314(5) .
N3 N4 1.322(5) .
N4 N5 1.313(4) .
N6 Cu2 2.020(4) 4_556
N7 N8 1.325(5) .
N8 N9 1.318(5) .
N9 N10 1.328(5) .
N9 Cu2 2.308(3) 3_657
N11 N12 1.113(7) .
N12 N13 1.255(17) .
N12 N13' 1.27(2) .
OC1 OC5 1.49(3) .
OC1 OC2 1.63(6) .
OC2 OC6 1.40(9) .
OC3 OC4 1.14(6) .
OC3 OC5 1.46(5) .
OC3 OC6 2.02(7) .
OC4 OC6 1.10(7) .

loop_
_geom_torsion_atom_site_label_1
_geom_torsion_atom_site_label_2
_geom_torsion_atom_site_label_3
_geom_torsion_atom_site_label_4
_geom_torsion
_geom_torsion_site_symmetry_1
_geom_torsion_site_symmetry_4
N1 C1 C2 C3 -0.5(13) . .
C1 C2 C3 C4 0.8(12) . .
C1 C2 C3 C6 -178.1(7) . .
C2 C3 C4 C5 0.2(12) . .
C6 C3 C4 C5 179.1(7) . .
C3 C4 C5 N1 -1.6(13) . .
C2 C3 C6 N5 170.3(7) . .
C4 C3 C6 N5 -8.6(9) . .
C2 C3 C6 N2 -8.8(9) . .
C4 C3 C6 N2 172.4(7) . .
N6 C7 C8 C9 -0.2(10) . .
C7 C8 C9 C10 1.4(9) . .
C7 C8 C9 C12 -177.9(6) . .
C8 C9 C10 C11 -2.3(9) . .
C12 C9 C10 C11 177.0(5) . .
C9 C10 C11 N6 2.0(10) . .
C8 C9 C12 N7 -7.2(7) . .
C10 C9 C12 N7 173.5(5) . .
C8 C9 C12 N10 168.5(5) . .
C10 C9 C12 N10 -10.8(8) . .
C4 C5 N1 C1 1.9(11) . .
C4 C5 N1 Cu2 -175.6(7) . 4_656
C2 C1 N1 C5 -0.9(11) . .
C2 C1 N1 Cu2 176.6(6) . 4_656
N5 C6 N2 N3 -0.5(5) . .
C3 C6 N2 N3 178.7(4) . .
C6 N2 N3 N4 0.5(5) . .
C6 N2 N3 Cu2 -178.3(3) . .
N11 Cu2 N3 N2 145.9(4) . .
N1 Cu2 N3 N2 66.2(10) 4 .
N6 Cu2 N3 N2 -30.1(4) 4_655 .
N9 Cu2 N3 N2 -128.2(4) 3_657 .
N11 Cu2 N3 N4 -32.7(3) . .
N1 Cu2 N3 N4 -112.4(9) 4 .
N6 Cu2 N3 N4 151.3(3) 4_655 .
N9 Cu2 N3 N4 53.2(3) 3_657 .
N2 N3 N4 N5 -0.3(5) . .
Cu2 N3 N4 N5 178.6(3) . .
N2 N3 N4 Cu1 -178.1(3) . .
Cu2 N3 N4 Cu1 0.8(4) . .
N8 Cu1 N4 N5 -56.3(4) . .
N8 Cu1 N4 N5 123.7(4) 3_657 .
N4 Cu1 N4 N5 115(100) 3_657 .
N11 Cu1 N4 N5 -150.2(4) . .
N11 Cu1 N4 N5 29.8(4) 3_657 .
N8 Cu1 N4 N3 121.0(3) . .
N8 Cu1 N4 N3 -59.0(3) 3_657 .
N4 Cu1 N4 N3 -68(100) 3_657 .
N11 Cu1 N4 N3 27.1(3) . .
N11 Cu1 N4 N3 -152.9(3) 3_657 .
N3 N4 N5 C6 0.0(5) . .
Cu1 N4 N5 C6 177.5(3) . .
N2 C6 N5 N4 0.3(5) . .
C3 C6 N5 N4 -178.8(4) . .
C10 C11 N6 C7 -0.6(9) . .
C10 C11 N6 Cu2 -172.8(5) . 4_556
C8 C7 N6 C11 -0.3(9) . .
C8 C7 N6 Cu2 172.1(5) . 4_556
N10 C12 N7 N8 0.0(5) . .
C9 C12 N7 N8 176.2(4) . .
C12 N7 N8 N9 0.3(5) . .
C12 N7 N8 Cu1 -172.5(3) . .
N8 Cu1 N8 N9 66(97) 3_657 .
N4 Cu1 N8 N9 -60.6(3) 3_657 .
N4 Cu1 N8 N9 119.4(3) . .
N11 Cu1 N8 N9 -158.9(3) . .
N11 Cu1 N8 N9 21.1(3) 3_657 .
N8 Cu1 N8 N7 -123(97) 3_657 .
N4 Cu1 N8 N7 111.2(3) 3_657 .
N4 Cu1 N8 N7 -68.8(3) . .
N11 Cu1 N8 N7 12.9(3) . .
N11 Cu1 N8 N7 -167.1(3) 3_657 .
N7 N8 N9 N10 -0.4(5) . .
Cu1 N8 N9 N10 172.4(3) . .
N7 N8 N9 Cu2 -164.8(3) . 3_657
Cu1 N8 N9 Cu2 8.0(4) . 3_657
N8 N9 N10 C12 0.3(5) . .
Cu2 N9 N10 C12 159.7(3) 3_657 .
N7 C12 N10 N9 -0.2(5) . .
C9 C12 N10 N9 -176.3(4) . .
N1 Cu2 N11 N12 28.4(7) 4 .
N6 Cu2 N11 N12 -63(2) 4_655 .
N3 Cu2 N11 N12 -140.3(7) . .
N9 Cu2 N11 N12 129.4(7) 3_657 .
N1 Cu2 N11 Cu1 -146.46(16) 4 .
N6 Cu2 N11 Cu1 122(2) 4_655 .
N3 Cu2 N11 Cu1 44.83(15) . .
N9 Cu2 N11 Cu1 -45.38(14) 3_657 .
N8 Cu1 N11 N12 50.4(7) . .
N8 Cu1 N11 N12 -129.6(7) 3_657 .
N4 Cu1 N11 N12 -39.6(7) 3_657 .
N4 Cu1 N11 N12 140.4(7) . .
N11 Cu1 N11 N12 -166(100) 3_657 .
N8 Cu1 N11 Cu2 -134.74(16) . .
N8 Cu1 N11 Cu2 45.26(16) 3_657 .
N4 Cu1 N11 Cu2 135.33(15) 3_657 .
N4 Cu1 N11 Cu2 -44.67(15) . .
N11 Cu1 N11 Cu2 9(100) 3_657 .
Cu2 N11 N12 N13 92(2) . .
Cu1 N11 N12 N13 -94(2) . .
Cu2 N11 N12 N13' -91(3) . .
Cu1 N11 N12 N13' 83(3) . .
O1 C13 N14 C15 174(2) . .
O1 C13 N14 C14 -33(4) . .
OC5 OC1 OC2 OC6 -22(5) . .
OC5 OC3 OC4 OC6 51(10) . .
OC4 OC3 OC5 OC1 -54(6) . .
OC6 OC3 OC5 OC1 -35(4) . .
OC2 OC1 OC5 OC3 38(4) . .
OC3 OC4 OC6 OC2 -36(13) . .
OC1 OC2 OC6 OC4 18(10) . .
OC1 OC2 OC6 OC3 3(6) . .
OC5 OC3 OC6 OC4 -133(10) . .
OC4 OC3 OC6 OC2 150(11) . .
OC5 OC3 OC6 OC2 17(5) . .
